data_4326960
loop_
_publ_author_name
'Michael T. Mock'
'Robert G. Potter'
'Molly J. O'Hagan'
'Donald M. Camaioni'
'William G. Dougherty'
'W. Scott Kassel'
'Daniel L. DuBois'

_publ_section_title
;
 Synthesis and Hydride Transfer Reactions of Cobalt and Nickel Hydride
 Complexes to BX3 Compounds
;
_journal_name_full 'Inorganic Chemistry'
_journal_page_first 11914
_journal_page_last 11928
_journal_paper_doi 10.1021/ic200857x
_journal_volume 50
_journal_year 2011
_chemical_formula_sum 'C12 H34 B Co F4 P4'
_chemical_formula_weight 448.01
_chemical_name_systematic
; 
 ? 
;
_space_group_IT_number 14
_symmetry_cell_setting monoclinic
_symmetry_space_group_name_Hall '-P 2yn'
_symmetry_space_group_name_H-M 'P 1 21/n 1'
_atom_sites_solution_hydrogens geom
_atom_sites_solution_primary direct
_atom_sites_solution_secondary difmap
_audit_creation_method SHELXL-97
_cell_angle_alpha 90.00
_cell_angle_beta 97.625(5)
_cell_angle_gamma 90.00
_cell_formula_units_Z 4
_cell_length_a 9.2170(10)
_cell_length_b 19.204(2)
_cell_length_c 12.2850(14)
_cell_measurement_reflns_used 7286
_cell_measurement_temperature 135(2)
_cell_measurement_theta_max 32.02
_cell_measurement_theta_min 2.60
_cell_volume 2155.3(4)
_computing_cell_refinement 'Bruker SAINT'
_computing_data_collection 'Bruker APEX2'
_computing_data_reduction 'Bruker SAINT'
_computing_molecular_graphics 'Bruker SHELXTL'
_computing_publication_material 'Bruker SHELXTL'
_computing_structure_refinement 'SHELXL-97 (Sheldrick, 2008)'
_computing_structure_solution 'SHELXS-97 (Sheldrick, 2008)'
_diffrn_ambient_temperature 135(2)
_diffrn_measured_fraction_theta_full 0.997
_diffrn_measured_fraction_theta_max 0.989
_diffrn_measurement_device_type 'Bruker APEX-II CCD'
_diffrn_measurement_method '\f and \w scans'
_diffrn_radiation_monochromator graphite
_diffrn_radiation_source 'fine-focus sealed tube'
_diffrn_radiation_type MoK\a
_diffrn_radiation_wavelength 0.71073
_diffrn_reflns_av_R_equivalents 0.0464
_diffrn_reflns_av_sigmaI/netI 0.0595
_diffrn_reflns_limit_h_max 14
_diffrn_reflns_limit_h_min -14
_diffrn_reflns_limit_k_max 27
_diffrn_reflns_limit_k_min -29
_diffrn_reflns_limit_l_max 18
_diffrn_reflns_limit_l_min -18
_diffrn_reflns_number 24450
_diffrn_reflns_theta_full 25.00
_diffrn_reflns_theta_max 33.26
_diffrn_reflns_theta_min 1.98
_exptl_absorpt_coefficient_mu 1.118
_exptl_absorpt_correction_T_max 0.8592
_exptl_absorpt_correction_T_min 0.8414
_exptl_absorpt_correction_type multi-scan
_exptl_absorpt_process_details SADABS
_exptl_crystal_colour colorless
_exptl_crystal_density_diffrn 1.381
_exptl_crystal_description block
_exptl_crystal_F_000 936
_exptl_crystal_size_max 0.16
_exptl_crystal_size_mid 0.16
_exptl_crystal_size_min 0.14
_refine_diff_density_max 0.778
_refine_diff_density_min -0.465
_refine_diff_density_rms 0.076
_refine_ls_extinction_method none
_refine_ls_goodness_of_fit_ref 1.020
_refine_ls_hydrogen_treatment mixed
_refine_ls_matrix_type full
_refine_ls_number_parameters 368
_refine_ls_number_reflns 8190
_refine_ls_number_restraints 56
_refine_ls_restrained_S_all 1.037
_refine_ls_R_factor_all 0.0889
_refine_ls_R_factor_gt 0.0471
_refine_ls_shift/su_max 0.001
_refine_ls_shift/su_mean 0.000
_refine_ls_structure_factor_coef Fsqd
_refine_ls_weighting_details 'calc w=1/[\s^2^(Fo^2^)+(0.0574P)^2^+0.1554P] where P=(Fo^2^+2Fc^2^)/3'
_refine_ls_weighting_scheme calc
_refine_ls_wR_factor_gt 0.1081
_refine_ls_wR_factor_ref 0.1268
_reflns_number_gt 5128
_reflns_number_total 8190
_reflns_threshold_expression >2sigma(I)
_cod_data_source_file ic200857x_si_001_07.cif
_cod_data_source_block pnl043_H2Co(dmpe)2_BF4
_cod_original_cell_volume 2155.2(4)
_cod_database_code 4326960

loop_
_symmetry_equiv_pos_as_xyz
'x, y, z'
'-x+1/2, y+1/2, -z+1/2'
'-x, -y, -z'
'x-1/2, -y-1/2, z-1/2'

loop_
_atom_site_label
_atom_site_type_symbol
_atom_site_fract_x
_atom_site_fract_y
_atom_site_fract_z
_atom_site_U_iso_or_equiv
_atom_site_adp_type
_atom_site_occupancy
_atom_site_symmetry_multiplicity
_atom_site_calc_flag
_atom_site_refinement_flags
_atom_site_disorder_assembly
_atom_site_disorder_group
Co1 Co 1.22586(3) 0.586085(14) 0.33906(2) 0.02781(9) Uani 1 1 d . . .
H1C H 1.149(3) 0.5252(14) 0.372(2) 0.052(8) Uiso 1 1 d . . .
H1D H 1.326(4) 0.5709(17) 0.432(3) 0.078(10) Uiso 1 1 d . . .
B1 B 0.8348(16) 0.8412(8) 0.3689(13) 0.0636(15) Uani 0.317(3) 1 d PD A 1
F1 F 0.9741(12) 0.8328(6) 0.3434(7) 0.135(2) Uani 0.317(3) 1 d PD A 1
F2 F 0.7360(10) 0.8082(5) 0.2947(7) 0.1002(13) Uani 0.317(3) 1 d PD A 1
F3 F 0.8315(17) 0.9098(5) 0.3553(8) 0.0903(12) Uani 0.317(3) 1 d PD A 1
F4 F 0.816(3) 0.8144(10) 0.4669(19) 0.0638(12) Uani 0.317(3) 1 d PD A 1
B1' B 0.8011(8) 0.8469(4) 0.3738(6) 0.0636(15) Uani 0.683(3) 1 d PD A 2
F1' F 0.8751(7) 0.8226(3) 0.2890(3) 0.135(2) Uani 0.683(3) 1 d PD A 2
F2' F 0.6497(4) 0.8512(2) 0.3400(3) 0.1002(13) Uani 0.683(3) 1 d PD A 2
F3' F 0.8411(7) 0.9131(2) 0.4089(3) 0.0903(12) Uani 0.683(3) 1 d PD A 2
F4' F 0.8323(13) 0.8007(4) 0.4634(8) 0.0638(12) Uani 0.683(3) 1 d PD A 2
P1 P 1.0356(2) 0.60291(14) 0.2139(2) 0.0416(5) Uani 0.695(3) 1 d P B 1
C1 C 0.9173(10) 0.5315(4) 0.1724(7) 0.0473(16) Uani 0.695(3) 1 d P B 1
H1A H 0.8389 0.5471 0.1159 0.071 Uiso 0.695(3) 1 calc PR B 1
H1B H 0.8747 0.5138 0.2359 0.071 Uiso 0.695(3) 1 calc PR B 1
H1E H 0.9734 0.4944 0.1425 0.071 Uiso 0.695(3) 1 calc PR B 1
C2 C 1.0451(6) 0.6401(3) 0.0766(4) 0.0708(15) Uani 0.695(3) 1 d P B 1
H2A H 0.9464 0.6424 0.0356 0.106 Uiso 0.695(3) 1 calc PR B 1
H2B H 1.1071 0.6106 0.0368 0.106 Uiso 0.695(3) 1 calc PR B 1
H2C H 1.0869 0.6870 0.0843 0.106 Uiso 0.695(3) 1 calc PR B 1
C3 C 0.9169(5) 0.6627(3) 0.2738(6) 0.088(2) Uani 0.695(3) 1 d P B 1
H3A H 0.8161 0.6593 0.2347 0.106 Uiso 0.695(3) 1 calc PR B 1
H3B H 0.9516 0.7111 0.2666 0.106 Uiso 0.695(3) 1 calc PR B 1
C4 C 0.9176(8) 0.6411(4) 0.4201(6) 0.0659(17) Uani 0.695(3) 1 d P B 1
H4A H 0.8732 0.6788 0.4597 0.079 Uiso 0.695(3) 1 calc PR B 1
H4B H 0.8654 0.5969 0.4294 0.079 Uiso 0.695(3) 1 calc PR B 1
C5 C 1.1708(12) 0.7223(7) 0.5074(10) 0.076(4) Uani 0.695(3) 1 d P B 1
H5A H 1.1144 0.7386 0.5646 0.114 Uiso 0.695(3) 1 calc PR B 1
H5B H 1.1531 0.7533 0.4435 0.114 Uiso 0.695(3) 1 calc PR B 1
H5C H 1.2753 0.7226 0.5358 0.114 Uiso 0.695(3) 1 calc PR B 1
C6 C 1.1194(8) 0.5839(4) 0.5936(5) 0.0481(14) Uani 0.695(3) 1 d P B 1
H6A H 1.0660 0.6094 0.6449 0.072 Uiso 0.695(3) 1 calc PR B 1
H6B H 1.2214 0.5776 0.6263 0.072 Uiso 0.695(3) 1 calc PR B 1
H6C H 1.0738 0.5382 0.5781 0.072 Uiso 0.695(3) 1 calc PR B 1
P2 P 1.1135(6) 0.6329(3) 0.4663(3) 0.0368(6) Uani 0.695(3) 1 d P B 1
P3 P 1.38412(9) 0.66414(5) 0.29878(9) 0.0302(3) Uani 0.695(3) 1 d P B 1
C7 C 1.3359(8) 0.7498(4) 0.2362(6) 0.0487(15) Uani 0.695(3) 1 d P B 1
H7A H 1.4255 0.7751 0.2262 0.073 Uiso 0.695(3) 1 calc PR B 1
H7B H 1.2802 0.7766 0.2844 0.073 Uiso 0.695(3) 1 calc PR B 1
H7C H 1.2763 0.7432 0.1647 0.073 Uiso 0.695(3) 1 calc PR B 1
C8 C 1.523(2) 0.6892(7) 0.4180(10) 0.056(3) Uani 0.695(3) 1 d P B 1
H8A H 1.5900 0.7240 0.3942 0.085 Uiso 0.695(3) 1 calc PR B 1
H8B H 1.5785 0.6479 0.4456 0.085 Uiso 0.695(3) 1 calc PR B 1
H8C H 1.4729 0.7089 0.4765 0.085 Uiso 0.695(3) 1 calc PR B 1
C9 C 1.4965(4) 0.6243(2) 0.2031(3) 0.0445(8) Uani 0.695(3) 1 d P B 1
H9A H 1.4449 0.6274 0.1273 0.053 Uiso 0.695(3) 1 calc PR B 1
H9B H 1.5903 0.6498 0.2060 0.053 Uiso 0.695(3) 1 calc PR B 1
C10 C 1.5270(9) 0.5469(5) 0.2339(8) 0.052(2) Uani 0.695(3) 1 d P B 1
H10A H 1.6026 0.5434 0.2990 0.062 Uiso 0.695(3) 1 calc PR B 1
H10B H 1.5625 0.5218 0.1721 0.062 Uiso 0.695(3) 1 calc PR B 1
C11 C 1.2705(18) 0.4786(7) 0.1324(13) 0.070(3) Uani 0.695(3) 1 d P B 1
H11A H 1.3345 0.4440 0.1046 0.105 Uiso 0.695(3) 1 calc PR B 1
H11B H 1.2569 0.5180 0.0813 0.105 Uiso 0.695(3) 1 calc PR B 1
H11C H 1.1753 0.4574 0.1390 0.105 Uiso 0.695(3) 1 calc PR B 1
C12 C 1.396(2) 0.4311(8) 0.3421(13) 0.060(4) Uani 0.695(3) 1 d P B 1
H12A H 1.4527 0.3998 0.3011 0.089 Uiso 0.695(3) 1 calc PR B 1
H12B H 1.3050 0.4079 0.3553 0.089 Uiso 0.695(3) 1 calc PR B 1
H12C H 1.4532 0.4430 0.4126 0.089 Uiso 0.695(3) 1 calc PR B 1
P4 P 1.3524(6) 0.5087(4) 0.2644(5) 0.0333(7) Uani 0.695(3) 1 d P B 1
P1' P 1.0687(5) 0.5921(3) 0.1943(4) 0.0342(8) Uani 0.305(3) 1 d P B 2
C1' C 0.906(3) 0.5313(15) 0.1983(17) 0.079(8) Uani 0.305(3) 1 d P B 2
H1'A H 0.8382 0.5364 0.1303 0.118 Uiso 0.305(3) 1 calc PR B 2
H1'B H 0.8558 0.5432 0.2612 0.118 Uiso 0.305(3) 1 calc PR B 2
H1'C H 0.9407 0.4831 0.2054 0.118 Uiso 0.305(3) 1 calc PR B 2
C2' C 1.0073(13) 0.6732(6) 0.1289(8) 0.058(3) Uani 0.305(3) 1 d P B 2
H2'A H 0.9353 0.6636 0.0646 0.087 Uiso 0.305(3) 1 calc PR B 2
H2'B H 1.0911 0.6980 0.1059 0.087 Uiso 0.305(3) 1 calc PR B 2
H2'C H 0.9621 0.7021 0.1810 0.087 Uiso 0.305(3) 1 calc PR B 2
C3' C 1.1613(13) 0.5493(6) 0.0882(7) 0.067(3) Uani 0.305(3) 1 d P B 2
H3'A H 1.2195 0.5855 0.0564 0.081 Uiso 0.305(3) 1 calc PR B 2
H3'B H 1.0840 0.5344 0.0290 0.081 Uiso 0.305(3) 1 calc PR B 2
C4' C 1.291(4) 0.4688(16) 0.123(3) 0.047(4) Uani 0.305(3) 1 d P B 2
H4'A H 1.2397 0.4242 0.1308 0.057 Uiso 0.305(3) 1 calc PR B 2
H4'B H 1.3693 0.4639 0.0758 0.057 Uiso 0.305(3) 1 calc PR B 2
C5' C 1.524(2) 0.5479(16) 0.241(2) 0.099(11) Uani 0.305(3) 1 d P B 2
H5'A H 1.5764 0.5130 0.2025 0.148 Uiso 0.305(3) 1 calc PR B 2
H5'B H 1.5803 0.5585 0.3120 0.148 Uiso 0.305(3) 1 calc PR B 2
H5'C H 1.5118 0.5905 0.1962 0.148 Uiso 0.305(3) 1 calc PR B 2
C6' C 1.420(4) 0.4341(19) 0.340(2) 0.049(6) Uani 0.305(3) 1 d P B 2
H6'A H 1.4780 0.4057 0.2947 0.074 Uiso 0.305(3) 1 calc PR B 2
H6'B H 1.3367 0.4070 0.3576 0.074 Uiso 0.305(3) 1 calc PR B 2
H6'C H 1.4819 0.4477 0.4076 0.074 Uiso 0.305(3) 1 calc PR B 2
P2' P 1.3519(15) 0.5154(10) 0.2599(12) 0.041(3) Uani 0.305(3) 1 d P B 2
P3' P 1.3373(3) 0.68792(14) 0.3395(2) 0.0410(7) Uani 0.305(3) 1 d P B 2
C7' C 1.377(3) 0.7313(9) 0.2194(17) 0.091(8) Uani 0.305(3) 1 d P B 2
H7'A H 1.4289 0.7749 0.2400 0.136 Uiso 0.305(3) 1 calc PR B 2
H7'B H 1.2857 0.7415 0.1718 0.136 Uiso 0.305(3) 1 calc PR B 2
H7'C H 1.4390 0.7014 0.1801 0.136 Uiso 0.305(3) 1 calc PR B 2
C8' C 1.505(4) 0.6915(14) 0.419(2) 0.045(6) Uani 0.305(3) 1 d P B 2
H8'A H 1.5455 0.7385 0.4152 0.067 Uiso 0.305(3) 1 calc PR B 2
H8'B H 1.5710 0.6578 0.3913 0.067 Uiso 0.305(3) 1 calc PR B 2
H8'C H 1.4936 0.6803 0.4950 0.067 Uiso 0.305(3) 1 calc PR B 2
C9' C 1.2251(9) 0.7538(4) 0.3995(7) 0.048(2) Uani 0.305(3) 1 d P B 2
H9'A H 1.2860 0.7950 0.4232 0.058 Uiso 0.305(3) 1 calc PR B 2
H9'B H 1.1440 0.7692 0.3437 0.058 Uiso 0.305(3) 1 calc PR B 2
C10' C 1.1602(19) 0.7211(13) 0.5026(17) 0.039(5) Uani 0.305(3) 1 d P B 2
H10C H 1.0777 0.7487 0.5236 0.046 Uiso 0.305(3) 1 calc PR B 2
H10D H 1.2362 0.7153 0.5669 0.046 Uiso 0.305(3) 1 calc PR B 2
C11' C 0.9126(16) 0.6542(8) 0.3737(10) 0.047(3) Uani 0.305(3) 1 d P B 2
H11D H 0.8564 0.6794 0.4235 0.071 Uiso 0.305(3) 1 calc PR B 2
H11E H 0.8655 0.6094 0.3542 0.071 Uiso 0.305(3) 1 calc PR B 2
H11F H 0.9160 0.6818 0.3070 0.071 Uiso 0.305(3) 1 calc PR B 2
C12' C 1.077(2) 0.6019(8) 0.5725(14) 0.051(3) Uani 0.305(3) 1 d P B 2
H12D H 1.0159 0.6326 0.6108 0.076 Uiso 0.305(3) 1 calc PR B 2
H12E H 1.1730 0.5963 0.6169 0.076 Uiso 0.305(3) 1 calc PR B 2
H12F H 1.0300 0.5563 0.5609 0.076 Uiso 0.305(3) 1 calc PR B 2
P4' P 1.1010(12) 0.6392(7) 0.4424(7) 0.0342(14) Uani 0.305(3) 1 d P B 2

loop_
_atom_site_aniso_label
_atom_site_aniso_U_11
_atom_site_aniso_U_22
_atom_site_aniso_U_33
_atom_site_aniso_U_23
_atom_site_aniso_U_13
_atom_site_aniso_U_12
Co1 0.02471(14) 0.02535(14) 0.03309(14) -0.00182(10) 0.00282(10) -0.00462(11)
B1 0.095(5) 0.046(2) 0.0533(19) 0.0088(16) 0.022(3) -0.004(3)
F1 0.208(7) 0.139(3) 0.072(3) 0.034(3) 0.064(3) 0.052(4)
F2 0.099(3) 0.106(3) 0.084(2) 0.0425(19) -0.0313(18) -0.037(2)
F3 0.116(2) 0.0482(14) 0.105(3) 0.011(2) 0.008(4) -0.0139(13)
F4 0.089(3) 0.050(3) 0.0524(11) 0.008(2) 0.0090(13) 0.014(2)
B1' 0.095(5) 0.046(2) 0.0533(19) 0.0088(16) 0.022(3) -0.004(3)
F1' 0.208(7) 0.139(3) 0.072(3) 0.034(3) 0.064(3) 0.052(4)
F2' 0.099(3) 0.106(3) 0.084(2) 0.0425(19) -0.0313(18) -0.037(2)
F3' 0.116(2) 0.0482(14) 0.105(3) 0.011(2) 0.008(4) -0.0139(13)
F4' 0.089(3) 0.050(3) 0.0524(11) 0.008(2) 0.0090(13) 0.014(2)
P1 0.0230(7) 0.0373(8) 0.0621(13) 0.0013(7) -0.0031(6) -0.0014(5)
C1 0.040(3) 0.052(3) 0.046(4) 0.001(2) -0.006(3) -0.009(2)
C2 0.054(3) 0.078(4) 0.073(3) 0.034(3) -0.020(2) -0.013(3)
C3 0.040(2) 0.072(3) 0.144(5) -0.051(3) -0.019(3) 0.019(2)
C4 0.045(3) 0.059(4) 0.089(5) -0.004(3) -0.007(4) -0.002(2)
C5 0.086(7) 0.055(6) 0.097(7) -0.045(5) 0.046(6) -0.020(5)
C6 0.066(4) 0.046(4) 0.036(2) 0.000(2) 0.020(3) -0.009(3)
P2 0.0440(12) 0.0340(8) 0.0334(14) -0.0081(10) 0.0091(10) -0.0066(7)
P3 0.0251(4) 0.0273(4) 0.0384(5) 0.0002(4) 0.0045(3) -0.0039(3)
C7 0.051(2) 0.027(3) 0.067(4) 0.008(2) 0.004(2) 0.0005(19)
C8 0.032(4) 0.057(5) 0.076(6) -0.014(4) -0.007(3) -0.019(3)
C9 0.0318(17) 0.050(2) 0.055(2) 0.0003(16) 0.0161(15) -0.0021(15)
C10 0.036(5) 0.052(5) 0.069(4) -0.006(3) 0.010(3) 0.006(3)
C11 0.081(8) 0.071(8) 0.053(4) -0.016(5) -0.006(5) -0.007(6)
C12 0.070(8) 0.032(4) 0.076(6) -0.001(3) 0.002(4) 0.015(4)
P4 0.0262(12) 0.0288(8) 0.0444(18) -0.0040(9) 0.0034(10) 0.0029(7)
P1' 0.038(2) 0.0361(19) 0.0268(11) 0.0005(11) -0.0020(13) -0.0071(16)
C1' 0.052(8) 0.147(16) 0.035(8) -0.019(7) -0.001(6) -0.057(9)
C2' 0.068(7) 0.054(6) 0.046(5) 0.008(4) -0.012(5) 0.017(5)
C3' 0.089(8) 0.079(7) 0.034(4) -0.004(4) 0.008(5) 0.017(6)
C4' 0.050(7) 0.041(6) 0.048(8) -0.024(6) -0.004(6) 0.020(6)
C5' 0.028(10) 0.12(2) 0.16(2) -0.073(15) 0.057(11) -0.029(10)
C6' 0.041(8) 0.060(12) 0.041(8) -0.009(7) -0.011(6) 0.017(7)
P2' 0.041(4) 0.049(6) 0.030(3) -0.003(3) -0.005(2) 0.006(3)
P3' 0.0467(14) 0.0364(13) 0.0404(11) -0.0063(9) 0.0078(10) -0.0205(11)
C7' 0.17(2) 0.056(12) 0.055(6) -0.011(8) 0.028(11) -0.069(12)
C8' 0.032(9) 0.039(9) 0.061(11) 0.018(8) 0.000(6) -0.016(6)
C9' 0.048(5) 0.020(3) 0.070(5) -0.004(3) -0.016(4) -0.010(3)
C10' 0.022(5) 0.038(10) 0.054(9) -0.016(7) -0.003(6) -0.008(5)
C11' 0.033(5) 0.058(7) 0.051(7) 0.003(5) 0.009(5) 0.005(5)
C12' 0.061(9) 0.038(7) 0.055(8) 0.004(5) 0.014(6) 0.001(5)
P4' 0.0295(17) 0.042(3) 0.032(3) -0.014(2) 0.007(2) -0.0134(18)

loop_
_atom_type_symbol
_atom_type_description
_atom_type_scat_dispersion_real
_atom_type_scat_dispersion_imag
_atom_type_scat_source
C C 0.0033 0.0016 'International Tables Vol C Tables 4.2.6.8 and 6.1.1.4'
H H 0.0000 0.0000 'International Tables Vol C Tables 4.2.6.8 and 6.1.1.4'
B B 0.0013 0.0007 'International Tables Vol C Tables 4.2.6.8 and 6.1.1.4'
F F 0.0171 0.0103 'International Tables Vol C Tables 4.2.6.8 and 6.1.1.4'
P P 0.1023 0.0942 'International Tables Vol C Tables 4.2.6.8 and 6.1.1.4'
Co Co 0.3494 0.9721 'International Tables Vol C Tables 4.2.6.8 and 6.1.1.4'

loop_
_geom_angle_atom_site_label_1
_geom_angle_atom_site_label_2
_geom_angle_atom_site_label_3
_geom_angle
P4' Co1 P2' 167.7(6)
P4' Co1 P1' 96.4(3)
P2' Co1 P1' 90.3(4)
P4' Co1 P4 164.4(4)
P2' Co1 P4 3.4(7)
P1' Co1 P4 91.6(2)
P4' Co1 P2 8.3(3)
P2' Co1 P2 160.1(5)
P1' Co1 P2 103.87(15)
P4 Co1 P2 157.0(2)
P4' Co1 P3 103.9(3)
P2' Co1 P3 85.0(5)
P1' Co1 P3 99.95(15)
P4 Co1 P3 87.79(19)
P2 Co1 P3 105.84(15)
P4' Co1 P1 84.3(2)
P2' Co1 P1 102.1(4)
P1' Co1 P1 12.15(11)
P4 Co1 P1 103.25(17)
P2 Co1 P1 91.72(12)
P3 Co1 P1 103.57(7)
P4' Co1 P3' 81.9(3)
P2' Co1 P3' 106.7(5)
P1' Co1 P3' 102.56(16)
P4 Co1 P3' 109.4(2)
P2 Co1 P3' 84.13(17)
P3 Co1 P3' 21.95(7)
P1 Co1 P3' 101.49(10)
P4' Co1 H1C 84.0(11)
P2' Co1 H1C 85.9(12)
P1' Co1 H1C 88.6(10)
P4 Co1 H1C 82.8(11)
P2 Co1 H1C 80.6(11)
P3 Co1 H1C 167.5(11)
P1 Co1 H1C 86.7(11)
P3' Co1 H1C 162.9(10)
P4' Co1 H1D 87.8(14)
P2' Co1 H1D 84.2(14)
P1' Co1 H1D 171.0(13)
P4 Co1 H1D 82.5(14)
P2 Co1 H1D 79.9(14)
P3 Co1 H1D 86.7(13)
P1 Co1 H1D 168.3(14)
P3' Co1 H1D 85.9(13)
H1C Co1 H1D 83.9(16)
F3 B1 F4 119.4(13)
F3 B1 F2 112.1(12)
F4 B1 F2 105.6(19)
F3 B1 F1 95.4(13)
F4 B1 F1 113.4(13)
F2 B1 F1 110.9(12)
F3' B1' F1' 113.8(6)
F3' B1' F2' 104.6(5)
F1' B1' F2' 111.3(6)
F3' B1' F4' 108.5(6)
F1' B1' F4' 107.6(6)
F2' B1' F4' 111.1(7)
C1 P1 C3 103.0(3)
C1 P1 C2 97.9(4)
C3 P1 C2 103.4(3)
C1 P1 Co1 119.2(3)
C3 P1 Co1 106.1(2)
C2 P1 Co1 124.50(19)
P1 C3 C4 109.3(4)
P2 C4 C3 101.4(4)
C6 P2 C4 103.1(4)
C6 P2 C5 105.7(5)
C4 P2 C5 103.9(5)
C6 P2 Co1 116.1(4)
C4 P2 Co1 110.9(3)
C5 P2 Co1 115.7(5)
C9 P3 C7 103.3(3)
C9 P3 C8 102.9(5)
C7 P3 C8 101.4(5)
C9 P3 Co1 107.99(13)
C7 P3 Co1 124.9(3)
C8 P3 Co1 113.9(4)
C10 C9 P3 110.1(4)
C9 C10 P4 107.1(5)
C12 P4 C11 104.6(8)
C12 P4 C10 107.4(7)
C11 P4 C10 102.6(7)
C12 P4 Co1 116.1(7)
C11 P4 Co1 114.7(5)
C10 P4 Co1 110.2(5)
C2' P1' C3' 102.5(5)
C2' P1' C1' 109.8(10)
C3' P1' C1' 100.7(9)
C2' P1' Co1 123.5(4)
C3' P1' Co1 103.8(4)
C1' P1' Co1 113.2(7)
P1' C3' C4' 121.3(11)
P2' C4' C3' 85.6(12)
C5' P2' C6' 96.7(18)
C5' P2' C4' 102.2(16)
C6' P2' C4' 96.0(15)
C5' P2' Co1 113.5(13)
C6' P2' Co1 117.2(13)
C4' P2' Co1 126.2(11)
C8' P3' C7' 100.5(11)
C8' P3' C9' 104.8(12)
C7' P3' C9' 101.5(7)
C8' P3' Co1 114.9(8)
C7' P3' Co1 124.1(6)
C9' P3' Co1 108.8(3)
C10' C9' P3' 109.5(9)
C9' C10' P4' 98.3(12)
C10' P4' C12' 92.9(11)
C10' P4' C11' 105.6(10)
C12' P4' C11' 104.5(9)
C10' P4' Co1 121.2(9)
C12' P4' Co1 119.2(8)
C11' P4' Co1 111.0(6)

loop_
_geom_bond_atom_site_label_1
_geom_bond_atom_site_label_2
_geom_bond_distance
Co1 P4' 2.089(13)
Co1 P2' 2.106(15)
Co1 P1' 2.143(5)
Co1 P4 2.166(6)
Co1 P2 2.180(6)
Co1 P3 2.1934(8)
Co1 P1 2.198(3)
Co1 P3' 2.208(2)
Co1 H1C 1.45(3)
Co1 H1D 1.40(3)
B1 F3 1.328(13)
B1 F4 1.341(12)
B1 F2 1.357(13)
B1 F1 1.371(13)
B1' F3' 1.377(7)
B1' F1' 1.399(7)
B1' F2' 1.405(8)
B1' F4' 1.413(7)
P1 C1 1.783(10)
P1 C3 1.809(5)
P1 C2 1.845(6)
C3 C4 1.843(9)
C4 P2 1.826(9)
C5 P2 1.847(14)
C6 P2 1.821(7)
P3 C9 1.833(4)
P3 C7 1.845(7)
P3 C8 1.876(15)
C9 C10 1.552(10)
C10 P4 1.851(11)
C11 P4 1.792(18)
C12 P4 1.786(17)
P1' C2' 1.810(11)
P1' C3' 1.843(10)
P1' C1' 1.90(3)
C3' C4' 1.97(3)
C4' P2' 1.92(4)
C5' P2' 1.75(3)
C6' P2' 1.91(4)
P3' C8' 1.71(3)
P3' C7' 1.77(2)
P3' C9' 1.848(9)
C9' C10' 1.60(3)
C10' P4' 1.79(3)
C11' P4' 1.850(17)
C12' P4' 1.792(18)
